data_7703520
loop_
_publ_author_name
'Yamamoto, Koji'
'Higuchi, Kazuki'
'Kuwata, Shigeki'
'Hayashi, Yoshihiro'
'Kawauchi, Susumu'
'Takata, Toshikazu'

_publ_section_title
;
 Open clamshell dinuclear palladium(ii) complexes possessing out-of-plane
 anisotropy.
;
_journal_issue 9
_journal_name_full 'Dalton transactions (Cambridge, England : 2003)'
_journal_page_first 2781
_journal_page_last 2785
_journal_paper_doi 10.1039/d0dt00323a
_journal_volume 49
_journal_year 2020
_chemical_formula_moiety 'C36 H31 Cl N2 O6 Pd2, 0.75(C4 H8 O)'
_chemical_formula_sum 'C39 H37 Cl N2 O6.75 Pd2'
_chemical_formula_weight 889.98
_space_group_crystal_system triclinic
_space_group_IT_number 2
_space_group_name_Hall '-P 1'
_space_group_name_H-M_alt 'P -1'
_atom_sites_solution_hydrogens geom
_atom_sites_solution_primary direct
_atom_sites_solution_secondary difmap
_audit_update_record
;
2019-09-20 deposited with the CCDC.	2020-02-17 downloaded from the CCDC.
;
_cell_angle_alpha 73.184(11)
_cell_angle_beta 76.622(12)
_cell_angle_gamma 74.112(12)
_cell_formula_units_Z 4
_cell_length_a 12.641(3)
_cell_length_b 13.964(3)
_cell_length_c 21.656(5)
_cell_measurement_reflns_used 11396
_cell_measurement_temperature 93
_cell_measurement_theta_max 27.47
_cell_measurement_theta_min 7.00
_cell_volume 3471.0(14)
_computing_cell_refinement CrystalClear
_computing_data_collection 'CrystalClear (Rigaku Inc., 2008)'
_computing_data_reduction CrystalClear
_computing_molecular_graphics 'CrystalStructure 4.2.5'
_computing_publication_material 'CrystalStructure 4.2.5 (Rigaku, 2017)'
_computing_structure_refinement 'SHELXL Version 2014/7 (Sheldrick, 2008)'
_computing_structure_solution 'SIR92 (Altomare, et al., 1994)'
_diffrn_ambient_temperature 93
_diffrn_detector_area_resol_mean 7.111
_diffrn_measured_fraction_theta_full 0.998
_diffrn_measured_fraction_theta_max 0.994
_diffrn_measurement_device_type 'Rigaku Saturn724'
_diffrn_measurement_method \w
_diffrn_radiation_type 'Mo K\a'
_diffrn_radiation_wavelength 0.71075
_diffrn_reflns_av_R_equivalents 0.0919
_diffrn_reflns_Laue_measured_fraction_full 0.998
_diffrn_reflns_Laue_measured_fraction_max 0.994
_diffrn_reflns_limit_h_max 15
_diffrn_reflns_limit_h_min -16
_diffrn_reflns_limit_k_max 17
_diffrn_reflns_limit_k_min -18
_diffrn_reflns_limit_l_max 28
_diffrn_reflns_limit_l_min -28
_diffrn_reflns_number 42773
_diffrn_reflns_point_group_measured_fraction_full 0.998
_diffrn_reflns_point_group_measured_fraction_max 0.994
_diffrn_reflns_theta_full 25.242
_diffrn_reflns_theta_max 27.445
_diffrn_reflns_theta_min 3.020
_diffrn_standards_number 0
_exptl_absorpt_coefficient_mu 1.168
_exptl_absorpt_correction_T_max 0.966
_exptl_absorpt_correction_T_min 0.602
_exptl_absorpt_correction_type multi-scan
_exptl_absorpt_process_details 'REQAB (Rigaku, 1998)'
_exptl_crystal_colour yellow
_exptl_crystal_density_diffrn 1.703
_exptl_crystal_density_method 'not measured'
_exptl_crystal_description prism
_exptl_crystal_F_000 1792.00
_exptl_crystal_recrystallization_method 'Re-crystallisation from solvent: Dichloromethane/tetrahydrofuran'
_exptl_crystal_size_max 0.170
_exptl_crystal_size_mid 0.090
_exptl_crystal_size_min 0.030
_refine_diff_density_max 2.49
_refine_diff_density_min -1.16
_refine_ls_extinction_method none
_refine_ls_goodness_of_fit_ref 0.807
_refine_ls_hydrogen_treatment constr
_refine_ls_number_parameters 949
_refine_ls_number_reflns 15761
_refine_ls_number_restraints 49
_refine_ls_R_factor_all 0.0794
_refine_ls_R_factor_gt 0.0557
_refine_ls_shift/su_max 0.001
_refine_ls_structure_factor_coef Fsqd
_refine_ls_weighting_details 'w = 1/[\s^2^(Fo^2^)+(0.0489P)^2^] where P=(Fo^2^+2Fc^2^)/3'
_refine_ls_weighting_scheme calc
_refine_ls_wR_factor_gt 0.1315
_refine_ls_wR_factor_ref 0.1407
_reflns_Friedel_coverage 0.000
_reflns_number_gt 8029
_reflns_number_total 15761
_reflns_threshold_expression F^2^>2.0\s(F^2^)
_cod_data_source_file d0dt00323a2.cif
_cod_data_source_block Pd227
_cod_depositor_comments 'Adding full bibliography for 7703519--7703520.cif.'
_cod_original_cell_volume 3470.9(13)
_cod_database_code 7703520

loop_
_space_group_symop_id
_space_group_symop_operation_xyz
1 +X,+Y,+Z
2 -X,-Y,-Z

loop_
_atom_site_label
_atom_site_type_symbol
_atom_site_fract_x
_atom_site_fract_y
_atom_site_fract_z
_atom_site_U_iso_or_equiv
_atom_site_adp_type
_atom_site_occupancy
_atom_site_site_symmetry_order
_atom_site_calc_flag
_atom_site_refinement_flags_posn
_atom_site_refinement_flags_adp
_atom_site_refinement_flags_occupancy
_atom_site_disorder_assembly
_atom_site_disorder_group
Pd1 Pd 0.37615(4) 0.85072(3) 0.02890(2) 0.02346(12) Uani 1 1 d . . . . .
Pd2 Pd 0.30061(4) 0.65528(3) 0.07798(2) 0.02226(12) Uani 1 1 d . . . . .
Pd3 Pd 0.08913(4) 0.14635(4) 0.38689(2) 0.03732(15) Uani 1 1 d . . . . .
Pd4 Pd 0.16808(4) 0.21298(3) 0.24575(2) 0.02500(12) Uani 1 1 d . . . . .
Cl1 Cl 0.20803(11) 0.81509(10) 0.01863(7) 0.0251(3) Uani 1 1 d . . . . .
Cl2 Cl 0.20865(13) 0.04693(12) 0.31559(8) 0.0369(4) Uani 1 1 d . . . . .
O1 O 0.3801(3) 0.9375(3) -0.2342(2) 0.0321(10) Uani 1 1 d . . . . .
O2 O 0.3340(3) 0.8160(3) -0.3026(2) 0.0368(11) Uani 1 1 d . . . . .
O3 O 0.2670(3) 0.6270(3) -0.2733(2) 0.0369(11) Uani 1 1 d . . . . .
O4 O 0.2198(3) 0.5786(3) -0.13347(19) 0.0303(10) Uani 1 1 d . . . . .
O5 O 0.3056(3) 0.8589(3) 0.1293(2) 0.0304(10) Uani 1 1 d . . . . .
O6 O 0.2460(3) 0.7114(3) 0.16534(19) 0.0283(9) Uani 1 1 d . . . . .
O7 O -0.1013(6) -0.1561(5) 0.3986(4) 0.095(3) Uani 1 1 d . . . . .
O8 O -0.1874(7) -0.2524(7) 0.3336(4) 0.107(2) Uani 1 1 d D . . . .
O9 O -0.1396(4) -0.1743(4) 0.1900(3) 0.0531(14) Uani 1 1 d D . . . .
O10 O -0.0039(4) -0.0292(3) 0.1638(2) 0.0407(12) Uani 1 1 d . . . . .
O11 O 0.2260(4) 0.2051(4) 0.3905(2) 0.0475(13) Uani 1 1 d . . . . .
O12 O 0.2874(3) 0.2533(3) 0.2842(2) 0.0382(11) Uani 1 1 d . . . . .
O13 O 0.4554(6) -0.2110(5) 0.4136(3) 0.086(2) Uani 1 1 d . . . . .
N1 N 0.5371(4) 0.8548(3) 0.0331(2) 0.0244(11) Uani 1 1 d . . . . .
N2 N 0.3947(4) 0.5192(3) 0.1232(2) 0.0227(11) Uani 1 1 d . . . . .
N3 N -0.0258(5) 0.2407(5) 0.4396(3) 0.0432(15) Uani 1 1 d . . . . .
N4 N 0.1133(4) 0.3576(3) 0.1901(2) 0.0264(11) Uani 1 1 d . . . . .
C1 C 0.4351(5) 0.8841(4) -0.0655(3) 0.0271(14) Uani 1 1 d . . . . .
C2 C 0.3778(5) 0.8953(4) -0.1156(3) 0.0253(13) Uani 1 1 d . . . . .
H1 H 0.3060 0.8803 -0.1055 0.030 Uiso 1 1 calc R U . . .
C3 C 0.4256(5) 0.9289(4) -0.1810(3) 0.0282(14) Uani 1 1 d . . . . .
C4 C 0.5315(5) 0.9524(4) -0.1960(3) 0.0289(14) Uani 1 1 d . . . . .
H2 H 0.5648 0.9738 -0.2403 0.035 Uiso 1 1 calc R U . . .
C5 C 0.5859(5) 0.9444(4) -0.1469(3) 0.0315(15) Uani 1 1 d . . . . .
H3 H 0.6566 0.9618 -0.1571 0.038 Uiso 1 1 calc R U . . .
C6 C 0.5387(5) 0.9106(4) -0.0808(3) 0.0255(13) Uani 1 1 d . . . . .
C7 C 0.5938(5) 0.8953(4) -0.0251(3) 0.0238(13) Uani 1 1 d . . . . .
C8 C 0.6985(5) 0.9168(4) -0.0297(3) 0.0297(14) Uani 1 1 d . . . . .
H4 H 0.7391 0.9447 -0.0707 0.036 Uiso 1 1 calc R U . . .
C9 C 0.7395(5) 0.8958(4) 0.0274(3) 0.0317(15) Uani 1 1 d . . . . .
H5 H 0.8074 0.9137 0.0260 0.038 Uiso 1 1 calc R U . . .
C10 C 0.6849(5) 0.8494(4) 0.0863(3) 0.0306(15) Uani 1 1 d . . . . .
H6 H 0.7155 0.8337 0.1251 0.037 Uiso 1 1 calc R U . . .
C11 C 0.5839(5) 0.8257(4) 0.0883(3) 0.0262(14) Uani 1 1 d . . . . .
C12 C 0.5355(5) 0.7544(4) 0.1465(3) 0.0264(14) Uani 1 1 d . . . . .
C13 C 0.5328(5) 0.7581(4) 0.2105(3) 0.0321(15) Uani 1 1 d . . . . .
H7 H 0.5538 0.8133 0.2184 0.039 Uiso 1 1 calc R U . . .
C14 C 0.4991(5) 0.6805(5) 0.2633(3) 0.0358(16) Uani 1 1 d . . . . .
H8 H 0.4961 0.6841 0.3069 0.043 Uiso 1 1 calc R U . . .
C15 C 0.4706(5) 0.5996(5) 0.2522(3) 0.0323(15) Uani 1 1 d . . . . .
H9 H 0.4496 0.5463 0.2879 0.039 Uiso 1 1 calc R U . . .
C16 C 0.4725(5) 0.5957(4) 0.1876(3) 0.0252(13) Uani 1 1 d . . . . .
C17 C 0.5033(4) 0.6746(4) 0.1365(3) 0.0205(12) Uani 1 1 d . . . . .
H10 H 0.5021 0.6734 0.0930 0.025 Uiso 1 1 calc R U . . .
C18 C 0.4507(5) 0.5055(4) 0.1733(3) 0.0235(13) Uani 1 1 d . . . . .
C19 C 0.4994(5) 0.4063(4) 0.2052(3) 0.0279(14) Uani 1 1 d . . . . .
H11 H 0.5401 0.3961 0.2392 0.033 Uiso 1 1 calc R U . . .
C20 C 0.4879(5) 0.3230(4) 0.1870(3) 0.0323(15) Uani 1 1 d . . . . .
H12 H 0.5161 0.2552 0.2105 0.039 Uiso 1 1 calc R U . . .
C21 C 0.4351(5) 0.3388(4) 0.1346(3) 0.0275(14) Uani 1 1 d . . . . .
H13 H 0.4293 0.2821 0.1208 0.033 Uiso 1 1 calc R U . . .
C22 C 0.3906(5) 0.4384(4) 0.1023(3) 0.0242(13) Uani 1 1 d . . . . .
C23 C 0.3418(4) 0.4676(4) 0.0420(3) 0.0245(13) Uani 1 1 d . . . . .
C24 C 0.3265(5) 0.3982(4) 0.0121(3) 0.0258(13) Uani 1 1 d . . . . .
H14 H 0.3458 0.3266 0.0311 0.031 Uiso 1 1 calc R U . . .
C25 C 0.2829(5) 0.4336(4) -0.0456(3) 0.0270(13) Uani 1 1 d . . . . .
H15 H 0.2697 0.3859 -0.0650 0.032 Uiso 1 1 calc R U . . .
C26 C 0.2586(5) 0.5366(4) -0.0752(3) 0.0267(13) Uani 1 1 d . . . . .
C27 C 0.2708(5) 0.6079(4) -0.0446(3) 0.0271(14) Uani 1 1 d . . . . .
H16 H 0.2519 0.6792 -0.0644 0.032 Uiso 1 1 calc R U . . .
C28 C 0.3106(4) 0.5746(4) 0.0152(3) 0.0250(13) Uani 1 1 d . . . . .
C29 C 0.2735(5) 0.9151(5) -0.2244(3) 0.0377(16) Uani 1 1 d . . . . .
H17 H 0.2149 0.9716 -0.2104 0.045 Uiso 1 1 calc R U . . .
H18 H 0.2696 0.8513 -0.1898 0.045 Uiso 1 1 calc R U . . .
C30 C 0.2548(5) 0.9024(5) -0.2871(3) 0.0386(17) Uani 1 1 d . . . . .
H19 H 0.1784 0.8925 -0.2821 0.046 Uiso 1 1 calc R U . . .
H20 H 0.2634 0.9644 -0.3226 0.046 Uiso 1 1 calc R U . . .
C31 C 0.3091(6) 0.7784(6) -0.3500(3) 0.0466(19) Uani 1 1 d . . . . .
H21 H 0.3787 0.7372 -0.3699 0.056 Uiso 1 1 calc R U . . .
H22 H 0.2814 0.8372 -0.3851 0.056 Uiso 1 1 calc R U . . .
C32 C 0.2244(6) 0.7137(5) -0.3239(3) 0.0443(18) Uani 1 1 d . . . . .
H23 H 0.1530 0.7544 -0.3054 0.053 Uiso 1 1 calc R U . . .
H24 H 0.2109 0.6894 -0.3594 0.053 Uiso 1 1 calc R U . . .
C33 C 0.1845(5) 0.5750(5) -0.2358(3) 0.0344(15) Uani 1 1 d . . . . .
H25 H 0.1718 0.5300 -0.2600 0.041 Uiso 1 1 calc R U . . .
H26 H 0.1137 0.6250 -0.2273 0.041 Uiso 1 1 calc R U . . .
C34 C 0.2211(5) 0.5108(5) -0.1712(3) 0.0301(14) Uani 1 1 d . . . . .
H27 H 0.1696 0.4649 -0.1477 0.036 Uiso 1 1 calc R U . . .
H28 H 0.2971 0.4679 -0.1794 0.036 Uiso 1 1 calc R U . . .
C35 C 0.2614(5) 0.7945(4) 0.1719(3) 0.0248(13) Uani 1 1 d . . . . .
C36 C 0.2133(6) 0.8168(5) 0.2403(3) 0.0369(16) Uani 1 1 d . . . . .
H29 H 0.1317 0.8364 0.2456 0.044 Uiso 1 1 calc R U . . .
H30 H 0.2418 0.8729 0.2443 0.044 Uiso 1 1 calc R U . . .
H31 H 0.2359 0.7551 0.2743 0.044 Uiso 1 1 calc R U . . .
C37 C -0.0305(6) 0.0723(6) 0.4125(4) 0.046(2) Uani 1 1 d . . . . .
C38 C -0.0317(5) -0.0142(5) 0.3927(3) 0.0416(18) Uani 1 1 d . . . . .
H32 H 0.0222 -0.0346 0.3576 0.050 Uiso 1 1 calc R U . . .
C39 C -0.1137(6) -0.0707(6) 0.4255(4) 0.051(2) Uani 1 1 d . . . . .
C40 C -0.1922(6) -0.0407(6) 0.4774(4) 0.055(2) Uani 1 1 d . . . . .
H33 H -0.2474 -0.0790 0.4993 0.066 Uiso 1 1 calc R U . . .
C41 C -0.1899(6) 0.0431(7) 0.4968(4) 0.057(2) Uani 1 1 d . . . . .
H34 H -0.2433 0.0617 0.5326 0.069 Uiso 1 1 calc R U . . .
C42 C -0.1111(5) 0.1025(6) 0.4654(3) 0.049(2) Uani 1 1 d . . . . .
C43 C -0.1065(6) 0.1959(6) 0.4807(4) 0.050(2) Uani 1 1 d . . . . .
C44 C -0.1782(7) 0.2389(9) 0.5289(4) 0.079(3) Uani 1 1 d . . . . .
H35 H -0.2332 0.2055 0.5579 0.095 Uiso 1 1 calc R U . . .
C45 C -0.1676(10) 0.3317(11) 0.5339(6) 0.121(5) Uani 1 1 d . . . . .
H36 H -0.2130 0.3626 0.5676 0.145 Uiso 1 1 calc R U . . .
C46 C -0.0900(9) 0.3785(8) 0.4890(5) 0.090(3) Uani 1 1 d . . . . .
H37 H -0.0845 0.4440 0.4910 0.108 Uiso 1 1 calc R U . . .
C47 C -0.0197(7) 0.3343(7) 0.4411(4) 0.062(2) Uani 1 1 d . . . . .
C48 C 0.0485(7) 0.3946(6) 0.3877(4) 0.055(2) Uani 1 1 d . . . . .
C49 C 0.1137(7) 0.4550(7) 0.3981(4) 0.071(3) Uani 1 1 d . . . . .
H38 H 0.1145 0.4574 0.4413 0.085 Uiso 1 1 calc R U . . .
C50 C 0.1747(8) 0.5093(7) 0.3470(5) 0.077(3) Uani 1 1 d . . . . .
H39 H 0.2176 0.5489 0.3554 0.093 Uiso 1 1 calc R U . . .
C51 C 0.1767(7) 0.5089(6) 0.2831(4) 0.056(2) Uani 1 1 d . . . . .
H40 H 0.2184 0.5494 0.2482 0.067 Uiso 1 1 calc R U . . .
C52 C 0.1165(5) 0.4483(5) 0.2704(4) 0.0375(16) Uani 1 1 d . . . . .
C53 C 0.0536(6) 0.3903(5) 0.3232(3) 0.0389(16) Uani 1 1 d . . . . .
H41 H 0.0140 0.3477 0.3149 0.047 Uiso 1 1 calc R U . . .
C54 C 0.1111(5) 0.4472(5) 0.2033(3) 0.0322(15) Uani 1 1 d . . . . .
C55 C 0.0914(5) 0.5387(5) 0.1550(4) 0.0405(18) Uani 1 1 d . . . . .
H42 H 0.0938 0.6015 0.1628 0.049 Uiso 1 1 calc R U . . .
C56 C 0.0690(5) 0.5370(5) 0.0973(4) 0.0436(19) Uani 1 1 d . . . . .
H43 H 0.0590 0.5987 0.0639 0.052 Uiso 1 1 calc R U . . .
C57 C 0.0604(5) 0.4475(5) 0.0859(3) 0.0340(15) Uani 1 1 d . . . . .
H44 H 0.0405 0.4475 0.0461 0.041 Uiso 1 1 calc R U . . .
C58 C 0.0814(5) 0.3575(4) 0.1338(3) 0.0266(14) Uani 1 1 d . . . . .
C59 C 0.0663(5) 0.2575(4) 0.1340(3) 0.0281(14) Uani 1 1 d . . . . .
C60 C 0.0200(5) 0.2391(5) 0.0872(3) 0.0353(16) Uani 1 1 d . . . . .
H45 H 0.0039 0.2926 0.0496 0.042 Uiso 1 1 calc R U . . .
C61 C -0.0034(5) 0.1429(5) 0.0942(3) 0.0385(17) Uani 1 1 d . . . . .
H46 H -0.0332 0.1307 0.0615 0.046 Uiso 1 1 calc R U . . .
C62 C 0.0183(5) 0.0666(5) 0.1503(4) 0.0371(16) Uani 1 1 d . . . . .
C63 C 0.0634(5) 0.0849(4) 0.1970(3) 0.0300(14) Uani 1 1 d . . . . .
H47 H 0.0766 0.0315 0.2350 0.036 Uiso 1 1 calc R U . . .
C64 C 0.0903(5) 0.1777(4) 0.1912(3) 0.0271(14) Uani 1 1 d . . . . .
C65 C -0.1710(10) -0.2199(11) 0.4276(6) 0.132(6) Uani 1 1 d . . . . .
H48 H -0.2498 -0.1834 0.4263 0.158 Uiso 1 1 calc R U . . .
H49 H -0.1613 -0.2532 0.4736 0.158 Uiso 1 1 calc R U . . .
C66 C -0.1328(14) -0.2992(11) 0.3845(8) 0.167(7) Uani 1 1 d D . . . .
H50 H -0.0511 -0.3127 0.3698 0.201 Uiso 1 1 calc R U . . .
H51 H -0.1545 -0.3648 0.4084 0.201 Uiso 1 1 calc R U . . .
C67 C -0.1119(15) -0.3143(12) 0.2873(8) 0.081(9) Uani 0.51(2) 1 d D . P A 1
H52 H -0.0338 -0.3100 0.2839 0.097 Uiso 0.51(2) 1 calc R U P A 1
H53 H -0.1164 -0.3872 0.3042 0.097 Uiso 0.51(2) 1 calc R U P A 1
C77 C -0.2134(15) -0.2881(14) 0.2893(8) 0.087(9) Uani 0.49(2) 1 d D . P A 2
H71 H -0.2915 -0.2541 0.2839 0.104 Uiso 0.49(2) 1 calc R U P A 2
H72 H -0.2106 -0.3623 0.3076 0.104 Uiso 0.49(2) 1 calc R U P A 2
C68 C -0.1448(9) -0.2755(8) 0.2242(5) 0.088(3) Uani 1 1 d D . . . .
H54 H -0.0980 -0.3214 0.1962 0.106 Uiso 0.51(2) 1 calc R U P A 1
H55 H -0.2227 -0.2819 0.2294 0.106 Uiso 0.51(2) 1 calc R U P A 1
H73 H -0.0679 -0.3153 0.2288 0.106 Uiso 0.49(2) 1 calc R U P A 2
H74 H -0.1738 -0.3060 0.1974 0.106 Uiso 0.49(2) 1 calc R U P A 2
C69 C -0.0439(5) -0.1682(5) 0.1401(4) 0.050(2) Uani 1 1 d . . . . .
H56 H -0.0501 -0.1967 0.1045 0.060 Uiso 1 1 calc R U . . .
H57 H 0.0242 -0.2089 0.1584 0.060 Uiso 1 1 calc R U . . .
C70 C -0.0357(5) -0.0577(5) 0.1133(4) 0.0436(18) Uani 1 1 d . . . . .
H58 H 0.0210 -0.0501 0.0731 0.052 Uiso 1 1 calc R U . . .
H59 H -0.1084 -0.0139 0.1026 0.052 Uiso 1 1 calc R U . . .
C71 C 0.2921(6) 0.2392(5) 0.3424(3) 0.0398(17) Uani 1 1 d . . . . .
C72 C 0.3943(6) 0.2647(6) 0.3570(3) 0.056(2) Uani 1 1 d . . . . .
H60 H 0.4048 0.3316 0.3290 0.067 Uiso 1 1 calc R U . . .
H61 H 0.4611 0.2118 0.3483 0.067 Uiso 1 1 calc R U . . .
H62 H 0.3816 0.2669 0.4030 0.067 Uiso 1 1 calc R U . . .
C73 C 0.4898(8) -0.1337(6) 0.3649(4) 0.068(3) Uani 1 1 d . . . . .
H63 H 0.4393 -0.1073 0.3321 0.082 Uiso 1 1 calc R U . . .
H64 H 0.5663 -0.1582 0.3428 0.082 Uiso 1 1 calc R U . . .
C74 C 0.4871(8) -0.0494(7) 0.3985(5) 0.081(3) Uani 1 1 d . . . . .
H65 H 0.5484 -0.0136 0.3767 0.097 Uiso 1 1 calc R U . . .
H66 H 0.4152 0.0015 0.3975 0.097 Uiso 1 1 calc R U . . .
C75 C 0.5013(8) -0.1049(8) 0.4667(5) 0.084(3) Uani 1 1 d . . . . .
H67 H 0.4398 -0.0761 0.4984 0.101 Uiso 1 1 calc R U . . .
H68 H 0.5733 -0.1019 0.4760 0.101 Uiso 1 1 calc R U . . .
C76 C 0.4986(11) -0.2186(8) 0.4691(5) 0.106(4) Uani 1 1 d . . . . .
H69 H 0.5745 -0.2631 0.4680 0.127 Uiso 1 1 calc R U . . .
H70 H 0.4503 -0.2474 0.5094 0.127 Uiso 1 1 calc R U . . .
O14 O 0.3410(13) 0.4656(11) 0.5023(9) 0.122(5) Uani 0.5 1 d D U P B -1
C78 C 0.357(2) 0.489(2) 0.5603(10) 0.143(9) Uani 0.5 1 d D U P B -1
H75 H 0.3368 0.4361 0.5998 0.171 Uiso 0.5 1 calc R U P B -1
H76 H 0.3080 0.5564 0.5652 0.171 Uiso 0.5 1 calc R U P B -1
C79 C 0.478(3) 0.492(4) 0.5526(12) 0.171(13) Uani 0.5 1 d D U P B -1
H77 H 0.4837 0.5561 0.5617 0.205 Uiso 0.5 1 calc R U P B -1
H78 H 0.5164 0.4328 0.5832 0.205 Uiso 0.5 1 calc R U P B -1
C80 C 0.529(2) 0.489(4) 0.4826(12) 0.143(9) Uani 0.5 1 d D U P B -1
H79 H 0.5636 0.5485 0.4602 0.172 Uiso 0.5 1 calc R U P B -1
H80 H 0.5855 0.4250 0.4804 0.172 Uiso 0.5 1 calc R U P B -1
C81 C 0.4297(17) 0.4949(16) 0.4531(9) 0.110(6) Uani 0.5 1 d D U P B -1
H81 H 0.4043 0.5658 0.4276 0.133 Uiso 0.5 1 calc R U P B -1
H82 H 0.4519 0.4489 0.4228 0.133 Uiso 0.5 1 calc R U P B -1

loop_
_atom_site_aniso_label
_atom_site_aniso_U_11
_atom_site_aniso_U_22
_atom_site_aniso_U_33
_atom_site_aniso_U_23
_atom_site_aniso_U_13
_atom_site_aniso_U_12
Pd1 0.0187(2) 0.0237(2) 0.0290(3) -0.0082(2) -0.0053(2) -0.00322(18)
Pd2 0.0185(2) 0.0221(2) 0.0274(3) -0.00734(19) -0.00781(19) -0.00174(18)
Pd3 0.0262(3) 0.0565(3) 0.0260(3) 0.0043(2) -0.0081(2) -0.0158(2)
Pd4 0.0228(2) 0.0289(3) 0.0232(3) -0.0013(2) -0.0084(2) -0.00703(19)
Cl1 0.0188(7) 0.0244(7) 0.0326(8) -0.0073(6) -0.0094(6) -0.0007(6)
Cl2 0.0295(8) 0.0386(9) 0.0365(9) 0.0058(7) -0.0120(7) -0.0078(7)
O1 0.029(2) 0.039(2) 0.026(2) -0.0031(19) -0.006(2) -0.0082(19)
O2 0.028(2) 0.051(3) 0.035(3) -0.013(2) -0.014(2) -0.005(2)
O3 0.024(2) 0.053(3) 0.034(3) -0.006(2) -0.011(2) -0.008(2)
O4 0.038(3) 0.033(2) 0.023(2) -0.0079(18) -0.016(2) -0.0017(19)
O5 0.023(2) 0.029(2) 0.039(3) -0.010(2) -0.007(2) -0.0024(18)
O6 0.024(2) 0.029(2) 0.030(2) -0.0075(19) -0.0062(19) -0.0014(18)
O7 0.096(5) 0.071(4) 0.124(6) 0.055(4) -0.071(5) -0.068(4)
O8 0.099(6) 0.155(7) 0.095(6) -0.051(6) -0.006(5) -0.059(6)
O9 0.037(3) 0.053(3) 0.081(4) -0.032(3) -0.010(3) -0.012(2)
O10 0.034(3) 0.038(3) 0.059(3) -0.017(2) -0.023(2) -0.004(2)
O11 0.042(3) 0.074(3) 0.031(3) -0.006(3) -0.008(2) -0.026(3)
O12 0.029(3) 0.053(3) 0.034(3) -0.003(2) -0.010(2) -0.015(2)
O13 0.107(6) 0.093(5) 0.072(5) -0.019(4) -0.017(4) -0.046(4)
N1 0.019(3) 0.022(2) 0.034(3) -0.011(2) -0.008(2) -0.001(2)
N2 0.020(3) 0.022(2) 0.028(3) -0.007(2) -0.006(2) -0.004(2)
N3 0.033(3) 0.080(4) 0.020(3) 0.001(3) -0.008(3) -0.028(3)
N4 0.024(3) 0.028(3) 0.028(3) -0.004(2) -0.008(2) -0.008(2)
C1 0.019(3) 0.023(3) 0.043(4) -0.020(3) -0.007(3) 0.004(2)
C2 0.017(3) 0.028(3) 0.029(3) -0.012(3) 0.001(3) 0.001(2)
C3 0.025(3) 0.022(3) 0.035(4) -0.004(3) -0.005(3) -0.004(2)
C4 0.032(4) 0.029(3) 0.025(3) -0.004(3) -0.002(3) -0.011(3)
C5 0.022(3) 0.039(4) 0.043(4) -0.020(3) -0.001(3) -0.013(3)
C6 0.024(3) 0.023(3) 0.030(3) -0.009(3) -0.006(3) -0.001(2)
C7 0.023(3) 0.015(3) 0.034(4) -0.006(2) -0.008(3) -0.003(2)
C8 0.020(3) 0.029(3) 0.045(4) -0.014(3) -0.007(3) -0.006(3)
C9 0.026(3) 0.026(3) 0.047(4) -0.013(3) -0.008(3) -0.007(3)
C10 0.029(3) 0.027(3) 0.043(4) -0.013(3) -0.009(3) -0.008(3)
C11 0.023(3) 0.025(3) 0.038(4) -0.015(3) -0.012(3) -0.002(2)
C12 0.019(3) 0.028(3) 0.032(4) -0.014(3) -0.008(3) 0.006(2)
C13 0.034(4) 0.030(3) 0.039(4) -0.011(3) -0.013(3) -0.008(3)
C14 0.040(4) 0.044(4) 0.029(4) -0.016(3) -0.015(3) -0.002(3)
C15 0.029(4) 0.030(3) 0.036(4) -0.001(3) -0.013(3) -0.006(3)
C16 0.015(3) 0.028(3) 0.034(4) -0.012(3) -0.010(3) 0.004(2)
C17 0.010(3) 0.032(3) 0.018(3) 0.000(3) -0.007(2) -0.003(2)
C18 0.019(3) 0.027(3) 0.023(3) -0.004(3) -0.007(3) -0.002(2)
C19 0.027(3) 0.027(3) 0.029(3) -0.006(3) -0.008(3) -0.003(3)
C20 0.031(4) 0.026(3) 0.036(4) -0.004(3) -0.012(3) 0.002(3)
C21 0.032(4) 0.020(3) 0.031(4) -0.008(3) -0.012(3) 0.000(3)
C22 0.017(3) 0.025(3) 0.030(3) -0.009(3) -0.008(3) 0.002(2)
C23 0.013(3) 0.028(3) 0.032(3) -0.010(3) -0.003(3) -0.002(2)
C24 0.023(3) 0.025(3) 0.029(3) -0.005(3) -0.007(3) -0.002(2)
C25 0.022(3) 0.032(3) 0.032(4) -0.018(3) -0.003(3) -0.005(3)
C26 0.019(3) 0.033(3) 0.028(3) -0.012(3) -0.003(3) -0.001(3)
C27 0.025(3) 0.022(3) 0.032(4) -0.003(3) -0.010(3) -0.001(2)
C28 0.016(3) 0.030(3) 0.031(3) -0.005(3) -0.006(3) -0.008(2)
C29 0.026(4) 0.050(4) 0.034(4) -0.010(3) -0.009(3) 0.000(3)
C30 0.026(4) 0.050(4) 0.036(4) -0.007(3) -0.009(3) -0.003(3)
C31 0.048(5) 0.066(5) 0.029(4) -0.005(4) -0.015(3) -0.016(4)
C32 0.039(4) 0.061(5) 0.036(4) -0.002(4) -0.021(3) -0.017(4)
C33 0.021(3) 0.052(4) 0.034(4) -0.011(3) -0.009(3) -0.010(3)
C34 0.021(3) 0.042(4) 0.032(4) -0.012(3) -0.007(3) -0.007(3)
C35 0.022(3) 0.019(3) 0.033(4) -0.005(3) -0.011(3) -0.002(2)
C36 0.036(4) 0.035(4) 0.037(4) -0.007(3) -0.008(3) -0.004(3)
C37 0.038(4) 0.054(5) 0.039(4) 0.022(4) -0.031(4) -0.017(4)
C38 0.025(4) 0.052(4) 0.039(4) 0.009(4) -0.011(3) -0.010(3)
C39 0.038(4) 0.053(5) 0.054(5) 0.021(4) -0.026(4) -0.020(4)
C40 0.033(4) 0.071(6) 0.053(5) 0.024(4) -0.023(4) -0.026(4)
C41 0.028(4) 0.085(6) 0.046(5) 0.022(5) -0.019(4) -0.022(4)
C42 0.019(3) 0.088(6) 0.022(4) 0.019(4) -0.008(3) -0.013(4)
C43 0.046(5) 0.080(6) 0.031(4) -0.015(4) -0.014(4) -0.016(4)
C44 0.060(6) 0.160(10) 0.030(5) -0.030(6) 0.016(4) -0.057(6)
C45 0.104(10) 0.214(14) 0.088(9) -0.100(10) 0.041(7) -0.087(10)
C46 0.096(8) 0.134(9) 0.069(7) -0.069(7) 0.028(6) -0.059(7)
C47 0.067(6) 0.109(7) 0.036(5) -0.044(5) 0.005(4) -0.044(5)
C48 0.054(5) 0.085(6) 0.043(5) -0.035(4) 0.004(4) -0.031(4)
C49 0.077(7) 0.122(8) 0.044(5) -0.049(5) 0.000(5) -0.051(6)
C50 0.084(7) 0.093(7) 0.087(8) -0.054(6) -0.003(6) -0.046(6)
C51 0.056(5) 0.056(5) 0.074(6) -0.029(4) -0.017(5) -0.020(4)
C52 0.030(4) 0.038(4) 0.050(5) -0.019(3) -0.006(3) -0.008(3)
C53 0.044(4) 0.041(4) 0.040(4) -0.019(3) -0.007(3) -0.014(3)
C54 0.021(3) 0.032(3) 0.044(4) -0.002(3) -0.007(3) -0.012(3)
C55 0.026(4) 0.031(4) 0.057(5) 0.007(3) -0.007(3) -0.013(3)
C56 0.030(4) 0.038(4) 0.050(5) 0.012(4) -0.009(3) -0.008(3)
C57 0.025(3) 0.040(4) 0.031(4) 0.000(3) -0.005(3) -0.008(3)
C58 0.016(3) 0.035(3) 0.022(3) -0.001(3) -0.004(2) 0.000(3)
C59 0.021(3) 0.036(3) 0.026(3) -0.009(3) -0.005(3) -0.003(3)
C60 0.027(4) 0.047(4) 0.029(4) -0.007(3) -0.011(3) -0.001(3)
C61 0.027(4) 0.054(4) 0.042(4) -0.024(3) -0.015(3) 0.000(3)
C62 0.024(3) 0.037(4) 0.052(5) -0.018(3) -0.013(3) 0.004(3)
C63 0.024(3) 0.029(3) 0.037(4) -0.007(3) -0.013(3) 0.000(3)
C64 0.025(3) 0.028(3) 0.027(3) -0.009(3) -0.006(3) -0.001(3)
C65 0.088(9) 0.173(14) 0.076(9) 0.028(9) -0.014(7) 0.006(9)
C66 0.174(16) 0.134(12) 0.22(2) -0.088(13) -0.113(15) 0.032(11)
C67 0.071(16) 0.060(11) 0.13(2) -0.035(12) -0.052(15) -0.006(10)
C77 0.042(12) 0.084(14) 0.17(3) -0.071(15) -0.012(14) -0.026(10)
C68 0.076(8) 0.083(8) 0.107(9) -0.025(7) -0.021(7) -0.012(6)
C69 0.021(4) 0.057(5) 0.083(6) -0.045(4) -0.011(4) 0.004(3)
C70 0.026(4) 0.046(4) 0.067(5) -0.027(4) -0.022(4) 0.004(3)
C71 0.035(4) 0.055(4) 0.017(3) 0.006(3) -0.002(3) -0.006(3)
C72 0.051(5) 0.096(6) 0.034(4) -0.012(4) -0.011(4) -0.038(4)
C73 0.081(7) 0.052(5) 0.045(5) 0.005(4) -0.003(5) 0.005(5)
C74 0.060(6) 0.081(7) 0.084(8) 0.001(6) 0.004(5) -0.023(5)
C75 0.066(7) 0.113(8) 0.085(8) -0.038(6) -0.038(6) -0.003(6)
C76 0.174(13) 0.100(8) 0.054(7) 0.000(6) -0.056(8) -0.038(8)
O14 0.141(13) 0.105(11) 0.129(13) -0.001(10) -0.036(11) -0.057(9)
C78 0.163(17) 0.15(2) 0.132(14) -0.009(12) -0.051(12) -0.068(15)
C79 0.181(17) 0.20(3) 0.150(18) 0.006(19) -0.060(13) -0.100(18)
C80 0.151(15) 0.136(19) 0.143(19) 0.028(17) -0.064(12) -0.064(13)
C81 0.118(14) 0.071(13) 0.131(14) 0.015(10) -0.046(11) -0.023(11)

loop_
_atom_type_symbol
_atom_type_description
_atom_type_scat_dispersion_real
_atom_type_scat_dispersion_imag
_atom_type_scat_source
C C 0.0033 0.0016
;
International Tables for Crystallography
(Vol. C, Tables 4.2.6.8 and 6.1.1.4)
;
H H 0.0000 0.0000
;
International Tables for Crystallography
(Vol. C, Table 6.1.1.4)
;
Cl Cl 0.1484 0.1585
;
International Tables for Crystallography
(Vol. C, Tables 4.2.6.8 and 6.1.1.4)
;
N N 0.0061 0.0033
;
International Tables for Crystallography
(Vol. C, Tables 4.2.6.8 and 6.1.1.4)
;
O O 0.0106 0.0060
;
International Tables for Crystallography
(Vol. C, Tables 4.2.6.8 and 6.1.1.4)
;
Pd Pd -0.9988 1.0072
;
International Tables for Crystallography
(Vol. C, Tables 4.2.6.8 and 6.1.1.4)
;

loop_
_geom_angle_atom_site_label_1
_geom_angle_atom_site_label_2
_geom_angle_atom_site_label_3
_geom_angle
_geom_angle_site_symmetry_1
_geom_angle_site_symmetry_3
_geom_angle_publ_flag
C1 Pd1 N1 80.8(2) . . ?
C1 Pd1 O5 164.26(18) . . ?
N1 Pd1 O5 96.57(17) . . ?
C1 Pd1 Cl1 96.12(17) . . ?
N1 Pd1 Cl1 168.88(13) . . ?
O5 Pd1 Cl1 89.25(11) . . ?
C1 Pd1 Pd2 114.72(16) . . ?
N1 Pd1 Pd2 120.41(12) . . ?
O5 Pd1 Pd2 80.10(11) . . ?
Cl1 Pd1 Pd2 51.23(3) . . ?
C28 Pd2 N2 81.3(2) . . ?
C28 Pd2 O6 159.3(2) . . ?
N2 Pd2 O6 93.85(17) . . ?
C28 Pd2 Cl1 97.47(16) . . ?
N2 Pd2 Cl1 174.43(14) . . ?
O6 Pd2 Cl1 89.15(10) . . ?
C28 Pd2 Pd1 118.40(16) . . ?
N2 Pd2 Pd1 124.22(13) . . ?
O6 Pd2 Pd1 80.98(11) . . ?
Cl1 Pd2 Pd1 51.65(4) . . ?
C37 Pd3 N3 81.1(3) . . ?
C37 Pd3 O11 161.7(2) . . ?
N3 Pd3 O11 94.1(2) . . ?
C37 Pd3 Cl2 97.3(3) . . ?
N3 Pd3 Cl2 172.98(14) . . ?
O11 Pd3 Cl2 89.46(15) . . ?
C37 Pd3 Pd4 116.6(2) . . ?
N3 Pd3 Pd4 123.07(15) . . ?
O11 Pd3 Pd4 80.79(13) . . ?
Cl2 Pd3 Pd4 51.59(4) . . ?
C64 Pd4 N4 81.2(2) . . ?
C64 Pd4 O12 165.1(2) . . ?
N4 Pd4 O12 95.81(17) . . ?
C64 Pd4 Cl2 96.30(17) . . ?
N4 Pd4 Cl2 173.17(14) . . ?
O12 Pd4 Cl2 88.16(12) . . ?
C64 Pd4 Pd3 114.14(18) . . ?
N4 Pd4 Pd3 123.62(14) . . ?
O12 Pd4 Pd3 79.74(12) . . ?
Cl2 Pd4 Pd3 51.59(5) . . ?
Pd2 Cl1 Pd1 77.12(4) . . ?
Pd4 Cl2 Pd3 76.82(5) . . ?
C3 O1 C29 119.1(5) . . ?
C31 O2 C30 114.4(5) . . ?
C33 O3 C32 112.3(4) . . ?
C26 O4 C34 117.5(4) . . ?
C35 O5 Pd1 126.4(4) . . ?
C35 O6 Pd2 125.4(4) . . ?
C65 O7 C39 117.3(10) . . ?
C77 O8 C66 132.2(13) . . ?
C66 O8 C67 96.2(10) . . ?
C68 O9 C69 113.1(6) . . ?
C62 O10 C70 118.2(5) . . ?
C71 O11 Pd3 125.3(5) . . ?
C71 O12 Pd4 126.3(4) . . ?
C73 O13 C76 108.3(8) . . ?
C7 N1 C11 120.4(5) . . ?
C7 N1 Pd1 113.6(4) . . ?
C11 N1 Pd1 125.9(4) . . ?
C22 N2 C18 120.8(5) . . ?
C22 N2 Pd2 113.2(4) . . ?
C18 N2 Pd2 125.9(4) . . ?
C47 N3 C43 120.1(7) . . ?
C47 N3 Pd3 125.8(5) . . ?
C43 N3 Pd3 113.8(5) . . ?
C54 N4 C58 120.4(5) . . ?
C54 N4 Pd4 126.2(4) . . ?
C58 N4 Pd4 113.4(4) . . ?
C2 C1 C6 119.4(6) . . ?
C2 C1 Pd1 126.0(5) . . ?
C6 C1 Pd1 114.1(4) . . ?
C1 C2 C3 120.2(6) . . ?
C1 C2 H1 119.9 . . ?
C3 C2 H1 119.9 . . ?
O1 C3 C2 125.4(5) . . ?
O1 C3 C4 114.6(5) . . ?
C2 C3 C4 120.0(6) . . ?
C5 C4 C3 119.7(6) . . ?
C5 C4 H2 120.1 . . ?
C3 C4 H2 120.1 . . ?
C4 C5 C6 120.9(6) . . ?
C4 C5 H3 119.6 . . ?
C6 C5 H3 119.6 . . ?
C1 C6 C5 119.7(5) . . ?
C1 C6 C7 115.8(5) . . ?
C5 C6 C7 124.4(5) . . ?
N1 C7 C8 121.1(5) . . ?
N1 C7 C6 114.0(5) . . ?
C8 C7 C6 124.9(6) . . ?
C9 C8 C7 117.5(6) . . ?
C9 C8 H4 121.3 . . ?
C7 C8 H4 121.3 . . ?
C10 C9 C8 121.6(6) . . ?
C10 C9 H5 119.2 . . ?
C8 C9 H5 119.2 . . ?
C9 C10 C11 119.0(6) . . ?
C9 C10 H6 120.5 . . ?
C11 C10 H6 120.5 . . ?
N1 C11 C10 120.0(6) . . ?
N1 C11 C12 118.5(5) . . ?
C10 C11 C12 120.8(5) . . ?
C17 C12 C13 118.6(6) . . ?
C17 C12 C11 117.8(5) . . ?
C13 C12 C11 123.1(5) . . ?
C12 C13 C14 120.2(6) . . ?
C12 C13 H7 119.9 . . ?
C14 C13 H7 119.9 . . ?
C15 C14 C13 120.2(6) . . ?
C15 C14 H8 119.9 . . ?
C13 C14 H8 119.9 . . ?
C14 C15 C16 119.8(6) . . ?
C14 C15 H9 120.1 . . ?
C16 C15 H9 120.1 . . ?
C17 C16 C15 118.7(6) . . ?
C17 C16 C18 119.7(5) . . ?
C15 C16 C18 121.4(5) . . ?
C12 C17 C16 122.3(5) . . ?
C12 C17 H10 118.8 . . ?
C16 C17 H10 118.8 . . ?
N2 C18 C19 119.6(5) . . ?
N2 C18 C16 119.9(5) . . ?
C19 C18 C16 120.0(5) . . ?
C20 C19 C18 119.6(6) . . ?
C20 C19 H11 120.2 . . ?
C18 C19 H11 120.2 . . ?
C21 C20 C19 119.7(5) . . ?
C21 C20 H12 120.1 . . ?
C19 C20 H12 120.1 . . ?
C20 C21 C22 119.5(6) . . ?
C20 C21 H13 120.3 . . ?
C22 C21 H13 120.3 . . ?
N2 C22 C21 120.6(5) . . ?
N2 C22 C23 113.8(5) . . ?
C21 C22 C23 125.6(5) . . ?
C24 C23 C28 120.8(5) . . ?
C24 C23 C22 124.3(5) . . ?
C28 C23 C22 115.0(5) . . ?
C23 C24 C25 119.7(5) . . ?
C23 C24 H14 120.1 . . ?
C25 C24 H14 120.1 . . ?
C26 C25 C24 121.0(5) . . ?
C26 C25 H15 119.5 . . ?
C24 C25 H15 119.5 . . ?
O4 C26 C25 125.3(5) . . ?
O4 C26 C27 114.9(5) . . ?
C25 C26 C27 119.8(5) . . ?
C26 C27 C28 120.4(5) . . ?
C26 C27 H16 119.8 . . ?
C28 C27 H16 119.8 . . ?
C27 C28 C23 118.1(5) . . ?
C27 C28 Pd2 128.1(4) . . ?
C23 C28 Pd2 112.4(4) . . ?
O1 C29 C30 109.2(5) . . ?
O1 C29 H17 109.8 . . ?
C30 C29 H17 109.8 . . ?
O1 C29 H18 109.8 . . ?
C30 C29 H18 109.8 . . ?
H17 C29 H18 108.3 . . ?
O2 C30 C29 108.2(5) . . ?
O2 C30 H19 110.1 . . ?
C29 C30 H19 110.1 . . ?
O2 C30 H20 110.1 . . ?
C29 C30 H20 110.1 . . ?
H19 C30 H20 108.4 . . ?
O2 C31 C32 114.0(6) . . ?
O2 C31 H21 108.8 . . ?
C32 C31 H21 108.8 . . ?
O2 C31 H22 108.8 . . ?
C32 C31 H22 108.8 . . ?
H21 C31 H22 107.7 . . ?
O3 C32 C31 108.1(5) . . ?
O3 C32 H23 110.1 . . ?
C31 C32 H23 110.1 . . ?
O3 C32 H24 110.1 . . ?
C31 C32 H24 110.1 . . ?
H23 C32 H24 108.4 . . ?
O3 C33 C34 109.6(5) . . ?
O3 C33 H25 109.7 . . ?
C34 C33 H25 109.7 . . ?
O3 C33 H26 109.7 . . ?
C34 C33 H26 109.7 . . ?
H25 C33 H26 108.2 . . ?
O4 C34 C33 107.9(5) . . ?
O4 C34 H27 110.1 . . ?
C33 C34 H27 110.1 . . ?
O4 C34 H28 110.1 . . ?
C33 C34 H28 110.1 . . ?
H27 C34 H28 108.4 . . ?
O5 C35 O6 127.0(6) . . ?
O5 C35 C36 118.2(5) . . ?
O6 C35 C36 114.8(5) . . ?
C35 C36 H29 109.5 . . ?
C35 C36 H30 109.5 . . ?
H29 C36 H30 109.5 . . ?
C35 C36 H31 109.5 . . ?
H29 C36 H31 109.5 . . ?
H30 C36 H31 109.5 . . ?
C38 C37 C42 120.3(7) . . ?
C38 C37 Pd3 126.5(6) . . ?
C42 C37 Pd3 112.1(6) . . ?
C37 C38 C39 119.2(8) . . ?
C37 C38 H32 120.4 . . ?
C39 C38 H32 120.4 . . ?
C40 C39 C38 120.1(8) . . ?
C40 C39 O7 128.8(7) . . ?
C38 C39 O7 111.1(8) . . ?
C41 C40 C39 120.4(7) . . ?
C41 C40 H33 119.8 . . ?
C39 C40 H33 119.8 . . ?
C40 C41 C42 121.7(9) . . ?
C40 C41 H34 119.1 . . ?
C42 C41 H34 119.1 . . ?
C41 C42 C37 118.3(9) . . ?
C41 C42 C43 125.2(8) . . ?
C37 C42 C43 116.5(7) . . ?
N3 C43 C44 122.3(8) . . ?
N3 C43 C42 112.3(7) . . ?
C44 C43 C42 125.4(8) . . ?
C45 C44 C43 118.1(9) . . ?
C45 C44 H35 121.0 . . ?
C43 C44 H35 121.0 . . ?
C46 C45 C44 118.4(10) . . ?
C46 C45 H36 120.8 . . ?
C44 C45 H36 120.8 . . ?
C45 C46 C47 122.5(10) . . ?
C45 C46 H37 118.8 . . ?
C47 C46 H37 118.8 . . ?
N3 C47 C46 118.4(8) . . ?
N3 C47 C48 121.0(7) . . ?
C46 C47 C48 120.0(9) . . ?
C53 C48 C49 117.4(7) . . ?
C53 C48 C47 119.1(7) . . ?
C49 C48 C47 123.4(7) . . ?
C50 C49 C48 120.8(8) . . ?
C50 C49 H38 119.6 . . ?
C48 C49 H38 119.6 . . ?
C49 C50 C51 122.2(8) . . ?
C49 C50 H39 118.9 . . ?
C51 C50 H39 118.9 . . ?
C50 C51 C52 119.3(8) . . ?
C50 C51 H40 120.3 . . ?
C52 C51 H40 120.3 . . ?
C51 C52 C53 119.1(7) . . ?
C51 C52 C54 122.3(7) . . ?
C53 C52 C54 118.5(6) . . ?
C48 C53 C52 121.1(6) . . ?
C48 C53 H41 119.4 . . ?
C52 C53 H41 119.4 . . ?
N4 C54 C55 119.4(6) . . ?
N4 C54 C52 119.3(5) . . ?
C55 C54 C52 121.0(6) . . ?
C56 C55 C54 119.6(7) . . ?
C56 C55 H42 120.2 . . ?
C54 C55 H42 120.2 . . ?
C55 C56 C57 121.3(6) . . ?
C55 C56 H43 119.4 . . ?
C57 C56 H43 119.4 . . ?
C56 C57 C58 118.2(6) . . ?
C56 C57 H44 120.9 . . ?
C58 C57 H44 120.9 . . ?
N4 C58 C57 120.5(6) . . ?
N4 C58 C59 112.8(5) . . ?
C57 C58 C59 126.6(6) . . ?
C60 C59 C64 119.8(6) . . ?
C60 C59 C58 124.7(5) . . ?
C64 C59 C58 115.2(5) . . ?
C59 C60 C61 121.6(6) . . ?
C59 C60 H45 119.2 . . ?
C61 C60 H45 119.2 . . ?
C62 C61 C60 118.3(6) . . ?
C62 C61 H46 120.8 . . ?
C60 C61 H46 120.8 . . ?
O10 C62 C63 115.9(6) . . ?
O10 C62 C61 123.9(6) . . ?
C63 C62 C61 120.2(6) . . ?
C62 C63 C64 123.3(6) . . ?
C62 C63 H47 118.3 . . ?
C64 C63 H47 118.3 . . ?
C63 C64 C59 116.8(5) . . ?
C63 C64 Pd4 129.3(4) . . ?
C59 C64 Pd4 113.6(4) . . ?
O7 C65 C66 101.6(12) . . ?
O7 C65 H48 111.4 . . ?
C66 C65 H48 111.4 . . ?
O7 C65 H49 111.4 . . ?
C66 C65 H49 111.4 . . ?
H48 C65 H49 109.3 . . ?
O8 C66 C65 103.0(11) . . ?
O8 C66 H50 111.2 . . ?
C65 C66 H50 111.2 . . ?
O8 C66 H51 111.2 . . ?
C65 C66 H51 111.2 . . ?
H50 C66 H51 109.1 . . ?
C68 C67 O8 109.7(11) . . ?
C68 C67 H52 109.7 . . ?
O8 C67 H52 109.7 . . ?
C68 C67 H53 109.7 . . ?
O8 C67 H53 109.7 . . ?
H52 C67 H53 108.2 . . ?
O8 C77 C68 117.9(12) . . ?
O8 C77 H71 107.8 . . ?
C68 C77 H71 107.8 . . ?
O8 C77 H72 107.8 . . ?
C68 C77 H72 107.8 . . ?
H71 C77 H72 107.2 . . ?
O9 C68 C67 119.1(11) . . ?
O9 C68 C77 116.1(11) . . ?
O9 C68 H54 107.5 . . ?
C67 C68 H54 107.5 . . ?
O9 C68 H55 107.5 . . ?
C67 C68 H55 107.5 . . ?
H54 C68 H55 107.0 . . ?
O9 C68 H73 108.3 . . ?
C77 C68 H73 108.3 . . ?
O9 C68 H74 108.3 . . ?
C77 C68 H74 108.3 . . ?
H73 C68 H74 107.4 . . ?
O9 C69 C70 109.4(5) . . ?
O9 C69 H56 109.8 . . ?
C70 C69 H56 109.8 . . ?
O9 C69 H57 109.8 . . ?
C70 C69 H57 109.8 . . ?
H56 C69 H57 108.3 . . ?
O10 C70 C69 106.0(5) . . ?
O10 C70 H58 110.5 . . ?
C69 C70 H58 110.5 . . ?
O10 C70 H59 110.5 . . ?
C69 C70 H59 110.5 . . ?
H58 C70 H59 108.7 . . ?
O12 C71 O11 127.7(7) . . ?
O12 C71 C72 115.9(6) . . ?
O11 C71 C72 116.4(6) . . ?
C71 C72 H60 109.5 . . ?
C71 C72 H61 109.5 . . ?
H60 C72 H61 109.5 . . ?
C71 C72 H62 109.5 . . ?
H60 C72 H62 109.5 . . ?
H61 C72 H62 109.5 . . ?
O13 C73 C74 105.7(7) . . ?
O13 C73 H63 110.6 . . ?
C74 C73 H63 110.6 . . ?
O13 C73 H64 110.6 . . ?
C74 C73 H64 110.6 . . ?
H63 C73 H64 108.7 . . ?
C75 C74 C73 104.7(7) . . ?
C75 C74 H65 110.8 . . ?
C73 C74 H65 110.8 . . ?
C75 C74 H66 110.8 . . ?
C73 C74 H66 110.8 . . ?
H65 C74 H66 108.9 . . ?
C74 C75 C76 103.0(8) . . ?
C74 C75 H67 111.2 . . ?
C76 C75 H67 111.2 . . ?
C74 C75 H68 111.2 . . ?
C76 C75 H68 111.2 . . ?
H67 C75 H68 109.1 . . ?
O13 C76 C75 105.3(7) . . ?
O13 C76 H69 110.7 . . ?
C75 C76 H69 110.7 . . ?
O13 C76 H70 110.7 . . ?
C75 C76 H70 110.7 . . ?
H69 C76 H70 108.8 . . ?
C81 O14 C78 105.0(14) . . ?
O14 C78 C79 108.2(15) . . ?
O14 C78 H75 110.1 . . ?
C79 C78 H75 110.1 . . ?
O14 C78 H76 110.1 . . ?
C79 C78 H76 110.1 . . ?
H75 C78 H76 108.4 . . ?
C80 C79 C78 106.5(15) . . ?
C80 C79 H77 110.4 . . ?
C78 C79 H77 110.4 . . ?
C80 C79 H78 110.4 . . ?
C78 C79 H78 110.4 . . ?
H77 C79 H78 108.6 . . ?
C81 C80 C79 102.7(14) . . ?
C81 C80 H79 111.2 . . ?
C79 C80 H79 111.2 . . ?
C81 C80 H80 111.2 . . ?
C79 C80 H80 111.2 . . ?
H79 C80 H80 109.1 . . ?
O14 C81 C80 111.1(15) . . ?
O14 C81 H81 109.4 . . ?
C80 C81 H81 109.4 . . ?
O14 C81 H82 109.4 . . ?
C80 C81 H82 109.4 . . ?
H81 C81 H82 108.0 . . ?

loop_
_geom_bond_atom_site_label_1
_geom_bond_atom_site_label_2
_geom_bond_distance
_geom_bond_site_symmetry_2
_geom_bond_publ_flag
Pd1 C1 1.972(6) . ?
Pd1 N1 2.075(5) . ?
Pd1 O5 2.175(4) . ?
Pd1 Cl1 2.3823(15) . ?
Pd1 Pd2 2.9610(8) . ?
Pd2 C28 1.966(6) . ?
Pd2 N2 2.052(4) . ?
Pd2 O6 2.151(4) . ?
Pd2 Cl1 2.3681(14) . ?
Pd3 C37 1.950(7) . ?
Pd3 N3 2.051(6) . ?
Pd3 O11 2.133(5) . ?
Pd3 Cl2 2.3679(19) . ?
Pd3 Pd4 2.9422(10) . ?
Pd4 C64 1.935(6) . ?
Pd4 N4 2.055(4) . ?
Pd4 O12 2.145(4) . ?
Pd4 Cl2 2.3677(15) . ?
O1 C3 1.364(7) . ?
O1 C29 1.420(7) . ?
O2 C31 1.408(8) . ?
O2 C30 1.410(7) . ?
O3 C33 1.398(7) . ?
O3 C32 1.451(7) . ?
O4 C26 1.370(6) . ?
O4 C34 1.414(7) . ?
O5 C35 1.235(7) . ?
O6 C35 1.280(6) . ?
O7 C65 1.347(13) . ?
O7 C39 1.429(10) . ?
O8 C77 1.337(13) . ?
O8 C66 1.342(13) . ?
O8 C67 1.506(14) . ?
O9 C68 1.405(10) . ?
O9 C69 1.428(8) . ?
O10 C62 1.375(7) . ?
O10 C70 1.436(7) . ?
O11 C71 1.241(7) . ?
O12 C71 1.232(7) . ?
O13 C73 1.361(9) . ?
O13 C76 1.399(10) . ?
N1 C7 1.347(7) . ?
N1 C11 1.362(7) . ?
N2 C22 1.350(7) . ?
N2 C18 1.369(7) . ?
N3 C47 1.340(9) . ?
N3 C43 1.353(9) . ?
N4 C54 1.353(7) . ?
N4 C58 1.370(7) . ?
C1 C2 1.388(8) . ?
C1 C6 1.399(8) . ?
C2 C3 1.402(8) . ?
C2 H1 0.9500 . ?
C3 C4 1.408(8) . ?
C4 C5 1.358(8) . ?
C4 H2 0.9500 . ?
C5 C6 1.413(8) . ?
C5 H3 0.9500 . ?
C6 C7 1.464(8) . ?
C7 C8 1.411(8) . ?
C8 C9 1.373(8) . ?
C8 H4 0.9500 . ?
C9 C10 1.372(8) . ?
C9 H5 0.9500 . ?
C10 C11 1.392(8) . ?
C10 H6 0.9500 . ?
C11 C12 1.485(8) . ?
C12 C17 1.372(8) . ?
C12 C13 1.395(8) . ?
C13 C14 1.405(9) . ?
C13 H7 0.9500 . ?
C14 C15 1.374(8) . ?
C14 H8 0.9500 . ?
C15 C16 1.410(8) . ?
C15 H9 0.9500 . ?
C16 C17 1.386(8) . ?
C16 C18 1.488(8) . ?
C17 H10 0.9500 . ?
C18 C19 1.396(7) . ?
C19 C20 1.383(8) . ?
C19 H11 0.9500 . ?
C20 C21 1.380(8) . ?
C20 H12 0.9500 . ?
C21 C22 1.390(7) . ?
C21 H13 0.9500 . ?
C22 C23 1.476(8) . ?
C23 C24 1.385(8) . ?
C23 C28 1.416(7) . ?
C24 C25 1.385(8) . ?
C24 H14 0.9500 . ?
C25 C26 1.375(8) . ?
C25 H15 0.9500 . ?
C26 C27 1.403(8) . ?
C27 C28 1.403(8) . ?
C27 H16 0.9500 . ?
C29 C30 1.496(8) . ?
C29 H17 0.9900 . ?
C29 H18 0.9900 . ?
C30 H19 0.9900 . ?
C30 H20 0.9900 . ?
C31 C32 1.496(9) . ?
C31 H21 0.9900 . ?
C31 H22 0.9900 . ?
C32 H23 0.9900 . ?
C32 H24 0.9900 . ?
C33 C34 1.522(8) . ?
C33 H25 0.9900 . ?
C33 H26 0.9900 . ?
C34 H27 0.9900 . ?
C34 H28 0.9900 . ?
C35 C36 1.553(8) . ?
C36 H29 0.9800 . ?
C36 H30 0.9800 . ?
C36 H31 0.9800 . ?
C37 C38 1.397(10) . ?
C37 C42 1.426(10) . ?
C38 C39 1.409(9) . ?
C38 H32 0.9500 . ?
C39 C40 1.398(11) . ?
C40 C41 1.362(11) . ?
C40 H33 0.9500 . ?
C41 C42 1.398(10) . ?
C41 H34 0.9500 . ?
C42 C43 1.453(11) . ?
C43 C44 1.378(11) . ?
C44 C45 1.375(14) . ?
C44 H35 0.9500 . ?
C45 C46 1.370(13) . ?
C45 H36 0.9500 . ?
C46 C47 1.375(11) . ?
C46 H37 0.9500 . ?
C47 C48 1.470(11) . ?
C48 C53 1.402(9) . ?
C48 C49 1.419(10) . ?
C49 C50 1.354(11) . ?
C49 H38 0.9500 . ?
C50 C51 1.378(11) . ?
C50 H39 0.9500 . ?
C51 C52 1.399(9) . ?
C51 H40 0.9500 . ?
C52 C53 1.411(9) . ?
C52 C54 1.474(9) . ?
C53 H41 0.9500 . ?
C54 C55 1.399(8) . ?
C55 C56 1.353(10) . ?
C55 H42 0.9500 . ?
C56 C57 1.379(9) . ?
C56 H43 0.9500 . ?
C57 C58 1.385(8) . ?
C57 H44 0.9500 . ?
C58 C59 1.458(8) . ?
C59 C60 1.395(8) . ?
C59 C64 1.434(8) . ?
C60 C61 1.412(9) . ?
C60 H45 0.9500 . ?
C61 C62 1.389(9) . ?
C61 H46 0.9500 . ?
C62 C63 1.382(8) . ?
C63 C64 1.392(8) . ?
C63 H47 0.9500 . ?
C65 C66 1.560(17) . ?
C65 H48 0.9900 . ?
C65 H49 0.9900 . ?
C66 H50 0.9900 . ?
C66 H51 0.9900 . ?
C67 C68 1.429(14) . ?
C67 H52 0.9900 . ?
C67 H53 0.9900 . ?
C77 C68 1.464(14) . ?
C77 H71 0.9900 . ?
C77 H72 0.9900 . ?
C68 H54 0.9900 . ?
C68 H55 0.9900 . ?
C68 H73 0.9900 . ?
C68 H74 0.9900 . ?
C69 C70 1.507(9) . ?
C69 H56 0.9900 . ?
C69 H57 0.9900 . ?
C70 H58 0.9900 . ?
C70 H59 0.9900 . ?
C71 C72 1.551(9) . ?
C72 H60 0.9800 . ?
C72 H61 0.9800 . ?
C72 H62 0.9800 . ?
C73 C74 1.542(12) . ?
C73 H63 0.9900 . ?
C73 H64 0.9900 . ?
C74 C75 1.483(11) . ?
C74 H65 0.9900 . ?
C74 H66 0.9900 . ?
C75 C76 1.583(13) . ?
C75 H67 0.9900 . ?
C75 H68 0.9900 . ?
C76 H69 0.9900 . ?
C76 H70 0.9900 . ?
O14 C81 1.416(16) . ?
O14 C78 1.456(16) . ?
C78 C79 1.512(17) . ?
C78 H75 0.9900 . ?
C78 H76 0.9900 . ?
C79 C80 1.512(17) . ?
C79 H77 0.9900 . ?
C79 H78 0.9900 . ?
C80 C81 1.508(17) . ?
C80 H79 0.9900 . ?
C80 H80 0.9900 . ?
C81 H81 0.9900 . ?
C81 H82 0.9900 . ?

loop_
_geom_torsion_atom_site_label_1
_geom_torsion_atom_site_label_2
_geom_torsion_atom_site_label_3
_geom_torsion_atom_site_label_4
_geom_torsion
_geom_torsion_site_symmetry_1
_geom_torsion_site_symmetry_2
_geom_torsion_site_symmetry_3
_geom_torsion_site_symmetry_4
_geom_torsion_publ_flag
C6 C1 C2 C3 2.7(8) . . . . ?
Pd1 C1 C2 C3 173.8(4) . . . . ?
C29 O1 C3 C2 2.6(8) . . . . ?
C29 O1 C3 C4 179.7(5) . . . . ?
C1 C2 C3 O1 176.3(5) . . . . ?
C1 C2 C3 C4 -0.7(8) . . . . ?
O1 C3 C4 C5 -178.6(5) . . . . ?
C2 C3 C4 C5 -1.4(9) . . . . ?
C3 C4 C5 C6 1.4(9) . . . . ?
C2 C1 C6 C5 -2.6(8) . . . . ?
Pd1 C1 C6 C5 -174.8(4) . . . . ?
C2 C1 C6 C7 -179.4(5) . . . . ?
Pd1 C1 C6 C7 8.5(6) . . . . ?
C4 C5 C6 C1 0.6(8) . . . . ?
C4 C5 C6 C7 177.0(6) . . . . ?
C11 N1 C7 C8 -5.5(8) . . . . ?
Pd1 N1 C7 C8 171.3(4) . . . . ?
C11 N1 C7 C6 172.7(5) . . . . ?
Pd1 N1 C7 C6 -10.5(6) . . . . ?
C1 C6 C7 N1 1.7(7) . . . . ?
C5 C6 C7 N1 -174.8(5) . . . . ?
C1 C6 C7 C8 179.8(5) . . . . ?
C5 C6 C7 C8 3.2(9) . . . . ?
N1 C7 C8 C9 -0.6(8) . . . . ?
C6 C7 C8 C9 -178.6(5) . . . . ?
C7 C8 C9 C10 4.2(9) . . . . ?
C8 C9 C10 C11 -1.7(9) . . . . ?
C7 N1 C11 C10 8.0(8) . . . . ?
Pd1 N1 C11 C10 -168.3(4) . . . . ?
C7 N1 C11 C12 -161.9(5) . . . . ?
Pd1 N1 C11 C12 21.7(7) . . . . ?
C9 C10 C11 N1 -4.5(8) . . . . ?
C9 C10 C11 C12 165.3(5) . . . . ?
N1 C11 C12 C17 40.8(7) . . . . ?
C10 C11 C12 C17 -129.1(6) . . . . ?
N1 C11 C12 C13 -146.5(5) . . . . ?
C10 C11 C12 C13 43.6(8) . . . . ?
C17 C12 C13 C14 0.9(9) . . . . ?
C11 C12 C13 C14 -171.8(6) . . . . ?
C12 C13 C14 C15 1.2(9) . . . . ?
C13 C14 C15 C16 -1.5(9) . . . . ?
C14 C15 C16 C17 -0.1(8) . . . . ?
C14 C15 C16 C18 175.2(5) . . . . ?
C13 C12 C17 C16 -2.6(8) . . . . ?
C11 C12 C17 C16 170.4(5) . . . . ?
C15 C16 C17 C12 2.2(8) . . . . ?
C18 C16 C17 C12 -173.2(5) . . . . ?
C22 N2 C18 C19 -3.1(8) . . . . ?
Pd2 N2 C18 C19 171.6(4) . . . . ?
C22 N2 C18 C16 168.6(5) . . . . ?
Pd2 N2 C18 C16 -16.7(8) . . . . ?
C17 C16 C18 N2 -40.2(8) . . . . ?
C15 C16 C18 N2 144.5(6) . . . . ?
C17 C16 C18 C19 131.5(6) . . . . ?
C15 C16 C18 C19 -43.8(8) . . . . ?
N2 C18 C19 C20 -1.8(9) . . . . ?
C16 C18 C19 C20 -173.6(6) . . . . ?
C18 C19 C20 C21 4.5(9) . . . . ?
C19 C20 C21 C22 -2.3(10) . . . . ?
C18 N2 C22 C21 5.3(9) . . . . ?
Pd2 N2 C22 C21 -170.0(4) . . . . ?
C18 N2 C22 C23 -171.4(5) . . . . ?
Pd2 N2 C22 C23 13.3(6) . . . . ?
C20 C21 C22 N2 -2.6(9) . . . . ?
C20 C21 C22 C23 173.8(6) . . . . ?
N2 C22 C23 C24 -178.5(5) . . . . ?
C21 C22 C23 C24 5.0(10) . . . . ?
N2 C22 C23 C28 1.7(7) . . . . ?
C21 C22 C23 C28 -174.8(6) . . . . ?
C28 C23 C24 C25 1.7(9) . . . . ?
C22 C23 C24 C25 -178.1(5) . . . . ?
C23 C24 C25 C26 2.6(9) . . . . ?
C34 O4 C26 C25 -10.4(8) . . . . ?
C34 O4 C26 C27 171.0(5) . . . . ?
C24 C25 C26 O4 177.2(6) . . . . ?
C24 C25 C26 C27 -4.4(9) . . . . ?
O4 C26 C27 C28 -179.6(5) . . . . ?
C25 C26 C27 C28 1.8(9) . . . . ?
C26 C27 C28 C23 2.3(8) . . . . ?
C26 C27 C28 Pd2 -163.4(5) . . . . ?
C24 C23 C28 C27 -4.1(8) . . . . ?
C22 C23 C28 C27 175.7(5) . . . . ?
C24 C23 C28 Pd2 163.8(5) . . . . ?
C22 C23 C28 Pd2 -16.5(6) . . . . ?
C3 O1 C29 C30 -165.0(5) . . . . ?
C31 O2 C30 C29 164.1(5) . . . . ?
O1 C29 C30 O2 64.4(7) . . . . ?
C30 O2 C31 C32 -79.6(7) . . . . ?
C33 O3 C32 C31 166.4(6) . . . . ?
O2 C31 C32 O3 -59.4(8) . . . . ?
C32 O3 C33 C34 -160.6(5) . . . . ?
C26 O4 C34 C33 -175.0(5) . . . . ?
O3 C33 C34 O4 69.3(6) . . . . ?
Pd1 O5 C35 O6 -1.6(8) . . . . ?
Pd1 O5 C35 C36 -178.4(3) . . . . ?
Pd2 O6 C35 O5 3.2(8) . . . . ?
Pd2 O6 C35 C36 -180.0(3) . . . . ?
C42 C37 C38 C39 0.3(9) . . . . ?
Pd3 C37 C38 C39 167.4(4) . . . . ?
C37 C38 C39 C40 -0.5(9) . . . . ?
C37 C38 C39 O7 -179.8(5) . . . . ?
C65 O7 C39 C40 -2.5(11) . . . . ?
C65 O7 C39 C38 176.7(7) . . . . ?
C38 C39 C40 C41 -0.1(10) . . . . ?
O7 C39 C40 C41 179.1(6) . . . . ?
C39 C40 C41 C42 0.9(10) . . . . ?
C40 C41 C42 C37 -1.1(9) . . . . ?
C40 C41 C42 C43 176.6(6) . . . . ?
C38 C37 C42 C41 0.5(9) . . . . ?
Pd3 C37 C42 C41 -168.3(4) . . . . ?
C38 C37 C42 C43 -177.4(6) . . . . ?
Pd3 C37 C42 C43 13.7(7) . . . . ?
C47 N3 C43 C44 -6.0(11) . . . . ?
Pd3 N3 C43 C44 167.2(6) . . . . ?
C47 N3 C43 C42 171.0(6) . . . . ?
Pd3 N3 C43 C42 -15.8(7) . . . . ?
C41 C42 C43 N3 -176.1(6) . . . . ?
C37 C42 C43 N3 1.7(8) . . . . ?
C41 C42 C43 C44 0.8(12) . . . . ?
C37 C42 C43 C44 178.6(7) . . . . ?
N3 C43 C44 C45 1.4(13) . . . . ?
C42 C43 C44 C45 -175.2(9) . . . . ?
C43 C44 C45 C46 2.8(17) . . . . ?
C44 C45 C46 C47 -2.7(19) . . . . ?
C43 N3 C47 C46 6.1(11) . . . . ?
Pd3 N3 C47 C46 -166.3(7) . . . . ?
C43 N3 C47 C48 -165.3(7) . . . . ?
Pd3 N3 C47 C48 22.3(10) . . . . ?
C45 C46 C47 N3 -1.8(16) . . . . ?
C45 C46 C47 C48 169.7(10) . . . . ?
N3 C47 C48 C53 37.2(12) . . . . ?
C46 C47 C48 C53 -134.0(9) . . . . ?
N3 C47 C48 C49 -140.4(9) . . . . ?
C46 C47 C48 C49 48.3(13) . . . . ?
C53 C48 C49 C50 2.5(13) . . . . ?
C47 C48 C49 C50 -179.9(9) . . . . ?
C48 C49 C50 C51 0.1(15) . . . . ?
C49 C50 C51 C52 -2.0(14) . . . . ?
C50 C51 C52 C53 1.1(11) . . . . ?
C50 C51 C52 C54 177.5(7) . . . . ?
C49 C48 C53 C52 -3.3(11) . . . . ?
C47 C48 C53 C52 179.0(7) . . . . ?
C51 C52 C53 C48 1.5(10) . . . . ?
C54 C52 C53 C48 -175.0(6) . . . . ?
C58 N4 C54 C55 -9.1(8) . . . . ?
Pd4 N4 C54 C55 168.1(4) . . . . ?
C58 N4 C54 C52 163.9(5) . . . . ?
Pd4 N4 C54 C52 -18.9(8) . . . . ?
C51 C52 C54 N4 141.6(7) . . . . ?
C53 C52 C54 N4 -42.0(8) . . . . ?
C51 C52 C54 C55 -45.4(9) . . . . ?
C53 C52 C54 C55 130.9(6) . . . . ?
N4 C54 C55 C56 3.6(9) . . . . ?
C52 C54 C55 C56 -169.4(6) . . . . ?
C54 C55 C56 C57 2.8(10) . . . . ?
C55 C56 C57 C58 -3.5(10) . . . . ?
C54 N4 C58 C57 8.4(8) . . . . ?
Pd4 N4 C58 C57 -169.1(4) . . . . ?
C54 N4 C58 C59 -167.8(5) . . . . ?
Pd4 N4 C58 C59 14.7(6) . . . . ?
C56 C57 C58 N4 -2.0(9) . . . . ?
C56 C57 C58 C59 173.6(6) . . . . ?
N4 C58 C59 C60 171.0(6) . . . . ?
C57 C58 C59 C60 -4.9(10) . . . . ?
N4 C58 C59 C64 -1.7(7) . . . . ?
C57 C58 C59 C64 -177.6(6) . . . . ?
C64 C59 C60 C61 -0.5(9) . . . . ?
C58 C59 C60 C61 -172.9(6) . . . . ?
C59 C60 C61 C62 1.6(9) . . . . ?
C70 O10 C62 C63 -171.3(6) . . . . ?
C70 O10 C62 C61 9.6(9) . . . . ?
C60 C61 C62 O10 178.0(6) . . . . ?
C60 C61 C62 C63 -1.1(10) . . . . ?
O10 C62 C63 C64 -179.7(6) . . . . ?
C61 C62 C63 C64 -0.6(10) . . . . ?
C62 C63 C64 C59 1.6(9) . . . . ?
C62 C63 C64 Pd4 -172.5(5) . . . . ?
C60 C59 C64 C63 -1.1(9) . . . . ?
C58 C59 C64 C63 172.0(5) . . . . ?
C60 C59 C64 Pd4 174.0(5) . . . . ?
C58 C59 C64 Pd4 -12.9(7) . . . . ?
C39 O7 C65 C66 179.1(7) . . . . ?
C77 O8 C66 C65 -160.2(13) . . . . ?
C67 O8 C66 C65 159.5(13) . . . . ?
O7 C65 C66 O8 -83.0(13) . . . . ?
C66 O8 C67 C68 -175.4(14) . . . . ?
C66 O8 C77 C68 -101(2) . . . . ?
C69 O9 C68 C67 101.2(12) . . . . ?
C69 O9 C68 C77 158.3(10) . . . . ?
O8 C67 C68 O9 62.3(16) . . . . ?
O8 C77 C68 O9 -58.5(19) . . . . ?
C68 O9 C69 C70 -171.2(6) . . . . ?
C62 O10 C70 C69 174.9(5) . . . . ?
O9 C69 C70 O10 71.2(6) . . . . ?
Pd4 O12 C71 O11 -4.8(11) . . . . ?
Pd4 O12 C71 C72 173.6(5) . . . . ?
Pd3 O11 C71 O12 6.0(11) . . . . ?
Pd3 O11 C71 C72 -172.3(5) . . . . ?
C76 O13 C73 C74 -37.5(10) . . . . ?
O13 C73 C74 C75 25.9(10) . . . . ?
C73 C74 C75 C76 -5.8(10) . . . . ?
C73 O13 C76 C75 33.4(11) . . . . ?
C74 C75 C76 O13 -15.2(11) . . . . ?
C81 O14 C78 C79 -22(3) . . . . ?
O14 C78 C79 C80 10(3) . . . . ?
C78 C79 C80 C81 5(3) . . . . ?
C78 O14 C81 C80 27(3) . . . . ?
C79 C80 C81 O14 -20(3) . . . . ?
